data_4071924
loop_
_publ_author_name
'Leung, Chung Wing'
'Zheng, Wenxu'
'Zhou, Zhongyuan'
'Lin, Zhenyang'
'Lau, Chak Po'

_publ_section_title
;
 Mechanism of Catalytic Hydration of Nitriles with
 Hydrotris(pyrazolyl)borato (Tp) Ruthenium Complexes
;
_journal_issue 19
_journal_name_full Organometallics
_journal_page_first 4957
_journal_paper_doi 10.1021/om800474w
_journal_volume 27
_journal_year 2008
_chemical_formula_sum 'C47 H50 B N8 O P Ru'
_chemical_formula_weight 885.80
_chemical_name_systematic
;

 ?

;
_space_group_IT_number 14
_symmetry_cell_setting monoclinic
_symmetry_space_group_name_Hall '-P 2ybc'
_symmetry_space_group_name_H-M 'P 1 21/c 1'
_atom_sites_solution_hydrogens geom
_atom_sites_solution_primary direct
_atom_sites_solution_secondary difmap
_audit_creation_method SHELXL-97
_cell_angle_alpha 90.00
_cell_angle_beta 94.3970(10)
_cell_angle_gamma 90.00
_cell_formula_units_Z 4
_cell_length_a 9.7128(3)
_cell_length_b 22.7762(8)
_cell_length_c 19.9220(7)
_cell_measurement_reflns_used 9959
_cell_measurement_temperature 296(2)
_cell_measurement_theta_max 27.60
_cell_measurement_theta_min 2.24
_cell_volume 4394.2(3)
_computing_cell_refinement 'Bruker SMART'
_computing_data_collection 'Bruker SMART'
_computing_data_reduction 'Bruker SAINT'
_computing_molecular_graphics 'Bruker SHELXTL'
_computing_publication_material 'Bruker SHELXTL'
_computing_structure_refinement 'SHELXL-97 (Sheldrick, 1997)'
_computing_structure_solution 'SHELXS-97 (Sheldrick, 1990)'
_diffrn_ambient_temperature 296(2)
_diffrn_measured_fraction_theta_full 0.998
_diffrn_measured_fraction_theta_max 0.998
_diffrn_measurement_device_type 'CCD area detector'
_diffrn_measurement_method 'phi and omega scans'
_diffrn_radiation_monochromator graphite
_diffrn_radiation_source 'fine-focus sealed tube'
_diffrn_radiation_type MoK\a
_diffrn_radiation_wavelength 0.71073
_diffrn_reflns_av_R_equivalents 0.0596
_diffrn_reflns_av_sigmaI/netI 0.0283
_diffrn_reflns_limit_h_max 12
_diffrn_reflns_limit_h_min -12
_diffrn_reflns_limit_k_max 29
_diffrn_reflns_limit_k_min -29
_diffrn_reflns_limit_l_max 25
_diffrn_reflns_limit_l_min -26
_diffrn_reflns_number 101213
_diffrn_reflns_theta_full 27.66
_diffrn_reflns_theta_max 27.66
_diffrn_reflns_theta_min 2.05
_exptl_absorpt_coefficient_mu 0.439
_exptl_absorpt_correction_T_max 1.000
_exptl_absorpt_correction_T_min 0.770
_exptl_absorpt_correction_type none
_exptl_absorpt_process_details 'SAINT ver 6.0 2003; SADABS Bruker'
_exptl_crystal_colour gold
_exptl_crystal_density_diffrn 1.339
_exptl_crystal_density_meas 0
_exptl_crystal_density_method 'not measured'
_exptl_crystal_description block
_exptl_crystal_F_000 1840
_exptl_crystal_size_max 0.40
_exptl_crystal_size_mid 0.32
_exptl_crystal_size_min 0.18
_refine_diff_density_max 0.484
_refine_diff_density_min -0.555
_refine_diff_density_rms 0.068
_refine_ls_extinction_method none
_refine_ls_goodness_of_fit_ref 1.002
_refine_ls_hydrogen_treatment mixed
_refine_ls_matrix_type full
_refine_ls_number_parameters 536
_refine_ls_number_reflns 10224
_refine_ls_number_restraints 0
_refine_ls_restrained_S_all 1.002
_refine_ls_R_factor_all 0.0625
_refine_ls_R_factor_gt 0.0453
_refine_ls_shift/su_max 0.009
_refine_ls_shift/su_mean 0.000
_refine_ls_structure_factor_coef Fsqd
_refine_ls_weighting_details 'calc w=1/[\s^2^(Fo^2^)+(0.0503P)^2^+7.1933P] where P=(Fo^2^+2Fc^2^)/3'
_refine_ls_weighting_scheme calc
_refine_ls_wR_factor_gt 0.1044
_refine_ls_wR_factor_ref 0.1183
_reflns_number_gt 8291
_reflns_number_total 10224
_reflns_threshold_expression >2sigma(I)
_cod_data_source_file om800474w_si_001.cif
_cod_data_source_block tom1
_cod_depositor_comments
;
The following automatic conversions were performed:

'_symmetry_cell_setting' value 'Monoclinic' changed to 'monoclinic'
according to /home/saulius/struct/CIF-dictionaries/cif_core.dic
dictionary named 'cif_core.dic' version 2.4.1 from 2010-06-29.

Automatic conversion script
Id: cif_fix_values 1715 2011-07-08 13:25:40Z adriana 
;
_cod_original_sg_symbol_H-M P2(1)/c
_cod_database_code 4071924

loop_
_symmetry_equiv_pos_as_xyz
'x, y, z'
'-x, y+1/2, -z+1/2'
'-x, -y, -z'
'x, -y-1/2, z-1/2'

loop_
_atom_site_label
_atom_site_type_symbol
_atom_site_fract_x
_atom_site_fract_y
_atom_site_fract_z
_atom_site_U_iso_or_equiv
_atom_site_adp_type
_atom_site_occupancy
_atom_site_symmetry_multiplicity
_atom_site_calc_flag
_atom_site_refinement_flags
Ru1 Ru 0.268718(17) 0.227504(8) 0.665468(9) 0.02814(5) Uani 1 1 d .
P1 P 0.45756(6) 0.27010(3) 0.62227(3) 0.02939(13) Uani 1 1 d .
O1 O 0.13101(17) 0.27380(8) 0.60318(8) 0.0363(4) Uani 1 1 d .
N1 N 0.25568(19) 0.16273(9) 0.59617(9) 0.0308(4) Uani 1 1 d .
H1N H 0.2925(15) 0.1404(9) 0.59909(15) 0.023(7) Uiso 1 1 d R
N2 N 0.0888(2) 0.20385(9) 0.51690(10) 0.0375(5) Uani 1 1 d .
B1 B 0.2179(3) 0.20809(17) 0.81878(14) 0.0450(8) Uani 1 1 d .
H1 H 0.2078(4) 0.1997(3) 0.8741(14) 0.047(8) Uiso 1 1 d R
N3 N 0.3852(2) 0.17692(9) 0.73460(9) 0.0339(5) Uani 1 1 d .
N4 N 0.3492(2) 0.17597(11) 0.79961(10) 0.0419(5) Uani 1 1 d .
N5 N 0.2528(2) 0.29122(10) 0.73931(10) 0.0370(5) Uani 1 1 d .
N6 N 0.2307(2) 0.27356(11) 0.80298(10) 0.0427(5) Uani 1 1 d .
N7 N 0.0955(2) 0.18788(10) 0.70648(10) 0.0362(5) Uani 1 1 d .
N8 N 0.0938(2) 0.18389(11) 0.77457(11) 0.0424(5) Uani 1 1 d .
C1 C 0.0717(2) 0.25468(11) 0.54809(11) 0.0327(5) Uani 1 1 d .
C2 C 0.1748(2) 0.16066(11) 0.54169(11) 0.0334(5) Uani 1 1 d .
C3 C -0.0332(2) 0.29575(12) 0.51415(12) 0.0359(6) Uani 1 1 d .
C4 C -0.0369(3) 0.35384(13) 0.53330(15) 0.0508(7) Uani 1 1 d .
H4A H 0.0290 0.3681 0.5656 0.061 Uiso 1 1 calc R
C5 C -0.1379(4) 0.39109(15) 0.50480(18) 0.0639(9) Uani 1 1 d .
H5A H -0.1387 0.4304 0.5175 0.077 Uiso 1 1 calc R
C6 C -0.2367(3) 0.37040(15) 0.45797(17) 0.0614(9) Uani 1 1 d .
H6A H -0.3059 0.3952 0.4399 0.074 Uiso 1 1 calc R
C7 C -0.2328(3) 0.31280(15) 0.43793(16) 0.0576(8) Uani 1 1 d .
H7A H -0.2989 0.2988 0.4056 0.069 Uiso 1 1 calc R
C8 C -0.1317(3) 0.27555(13) 0.46530(14) 0.0467(7) Uani 1 1 d .
H8A H -0.1294 0.2367 0.4510 0.056 Uiso 1 1 calc R
C9 C 0.1685(3) 0.10577(11) 0.50054(12) 0.0386(6) Uani 1 1 d .
C10 C 0.0489(3) 0.09114(13) 0.46139(14) 0.0494(7) Uani 1 1 d .
H10A H -0.0267 0.1163 0.4599 0.059 Uiso 1 1 calc R
C11 C 0.0412(4) 0.03959(15) 0.42450(17) 0.0688(10) Uani 1 1 d .
H11A H -0.0404 0.0297 0.3996 0.083 Uiso 1 1 calc R
C12 C 0.1531(5) 0.00326(15) 0.42464(18) 0.0763(12) Uani 1 1 d .
H12A H 0.1481 -0.0310 0.3992 0.092 Uiso 1 1 calc R
C13 C 0.2720(5) 0.01717(15) 0.4621(2) 0.0759(11) Uani 1 1 d .
H13A H 0.3479 -0.0077 0.4622 0.091 Uiso 1 1 calc R
C14 C 0.2801(4) 0.06814(13) 0.49979(17) 0.0579(8) Uani 1 1 d .
H14A H 0.3618 0.0773 0.5250 0.069 Uiso 1 1 calc R
C15 C 0.4942(3) 0.14236(12) 0.73261(13) 0.0409(6) Uani 1 1 d .
H15A H 0.5401 0.1347 0.6943 0.049 Uiso 1 1 calc R
C16 C 0.5306(3) 0.11899(14) 0.79639(15) 0.0532(8) Uani 1 1 d .
H16A H 0.6032 0.0935 0.8086 0.064 Uiso 1 1 calc R
C17 C 0.4370(3) 0.14153(14) 0.83678(14) 0.0511(8) Uani 1 1 d .
H17A H 0.4344 0.1342 0.8826 0.061 Uiso 1 1 calc R
C18 C 0.2460(3) 0.34934(13) 0.73930(16) 0.0493(7) Uani 1 1 d .
H18A H 0.2581 0.3732 0.7023 0.059 Uiso 1 1 calc R
C19 C 0.2182(3) 0.36930(16) 0.80315(18) 0.0646(9) Uani 1 1 d .
H19A H 0.2084 0.4081 0.8166 0.078 Uiso 1 1 calc R
C20 C 0.2084(3) 0.32049(15) 0.84141(15) 0.0550(8) Uani 1 1 d .
H20A H 0.1895 0.3197 0.8865 0.066 Uiso 1 1 calc R
C21 C -0.0223(3) 0.16527(13) 0.68076(15) 0.0478(7) Uani 1 1 d .
H21A H -0.0484 0.1625 0.6350 0.057 Uiso 1 1 calc R
C22 C -0.1013(3) 0.14636(16) 0.73140(18) 0.0629(9) Uani 1 1 d .
H22A H -0.1879 0.1287 0.7267 0.075 Uiso 1 1 calc R
C23 C -0.0246(3) 0.15926(15) 0.78988(16) 0.0558(8) Uani 1 1 d .
H23A H -0.0504 0.1521 0.8331 0.067 Uiso 1 1 calc R
C24 C 0.4259(3) 0.34255(11) 0.58238(13) 0.0383(6) Uani 1 1 d .
C25 C 0.3298(3) 0.34907(13) 0.52716(14) 0.0472(7) Uani 1 1 d .
H25A H 0.2860 0.3160 0.5083 0.057 Uiso 1 1 calc R
C26 C 0.2984(4) 0.40374(15) 0.49994(17) 0.0638(9) Uani 1 1 d .
H26A H 0.2352 0.4071 0.4626 0.077 Uiso 1 1 calc R
C27 C 0.3600(4) 0.45286(16) 0.5277(2) 0.0765(11) Uani 1 1 d .
H27A H 0.3388 0.4896 0.5095 0.092 Uiso 1 1 calc R
C28 C 0.4535(5) 0.44765(16) 0.5827(2) 0.0809(12) Uani 1 1 d .
H28A H 0.4947 0.4810 0.6021 0.097 Uiso 1 1 calc R
C29 C 0.4866(4) 0.39274(14) 0.60937(17) 0.0596(9) Uani 1 1 d .
H29A H 0.5510 0.3898 0.6462 0.072 Uiso 1 1 calc R
C30 C 0.5326(2) 0.22389(11) 0.55843(12) 0.0347(5) Uani 1 1 d .
C31 C 0.4728(3) 0.21849(14) 0.49322(14) 0.0483(7) Uani 1 1 d .
H31A H 0.3979 0.2421 0.4792 0.058 Uiso 1 1 calc R
C32 C 0.5231(3) 0.17841(16) 0.44860(15) 0.0592(9) Uani 1 1 d .
H32A H 0.4820 0.1756 0.4050 0.071 Uiso 1 1 calc R
C33 C 0.6325(3) 0.14309(15) 0.46820(17) 0.0584(8) Uani 1 1 d .
H33A H 0.6655 0.1162 0.4381 0.070 Uiso 1 1 calc R
C34 C 0.6933(3) 0.14734(13) 0.53227(16) 0.0524(7) Uani 1 1 d .
H34A H 0.7679 0.1234 0.5458 0.063 Uiso 1 1 calc R
C35 C 0.6437(3) 0.18730(12) 0.57695(13) 0.0429(6) Uani 1 1 d .
H35A H 0.6857 0.1897 0.6204 0.052 Uiso 1 1 calc R
C36 C 0.6095(2) 0.28585(11) 0.68002(12) 0.0339(5) Uani 1 1 d .
C37 C 0.7352(3) 0.30090(14) 0.65537(15) 0.0484(7) Uani 1 1 d .
H37A H 0.7425 0.3026 0.6091 0.058 Uiso 1 1 calc R
C38 C 0.8489(3) 0.31325(15) 0.69895(17) 0.0583(8) Uani 1 1 d .
H38A H 0.9328 0.3224 0.6819 0.070 Uiso 1 1 calc R
C39 C 0.8388(3) 0.31210(15) 0.76735(17) 0.0584(8) Uani 1 1 d .
H39A H 0.9156 0.3207 0.7965 0.070 Uiso 1 1 calc R
C40 C 0.7161(3) 0.29833(14) 0.79257(15) 0.0513(7) Uani 1 1 d .
H40A H 0.7093 0.2979 0.8389 0.062 Uiso 1 1 calc R
C41 C 0.6009(3) 0.28499(12) 0.74923(13) 0.0408(6) Uani 1 1 d .
H41A H 0.5178 0.2755 0.7668 0.049 Uiso 1 1 calc R
C42 C -0.4575(9) 0.0237(4) 0.3177(5) 0.215(4) Uani 1 1 d .
H42A H -0.4779 0.0175 0.3636 0.322 Uiso 1 1 calc R
H42B H -0.5178 0.0001 0.2885 0.322 Uiso 1 1 calc R
H42C H -0.4709 0.0644 0.3064 0.322 Uiso 1 1 calc R
C43 C -0.3062(10) 0.0065(5) 0.3093(5) 0.243(5) Uani 1 1 d .
H43A H -0.2453 0.0292 0.3403 0.291 Uiso 1 1 calc R
H43B H -0.2929 -0.0348 0.3201 0.291 Uiso 1 1 calc R
C44 C -0.2748(9) 0.0163(4) 0.2466(5) 0.203(4) Uani 1 1 d .
H44A H -0.2965 0.0568 0.2349 0.244 Uiso 1 1 calc R
H44B H -0.3315 -0.0087 0.2164 0.244 Uiso 1 1 calc R
C45 C -0.1173(10) 0.0044(4) 0.2360(4) 0.175(3) Uani 1 1 d .
H45A H -0.0620 0.0349 0.2587 0.210 Uiso 1 1 calc R
H45B H -0.0906 -0.0327 0.2569 0.210 Uiso 1 1 calc R
C46 C -0.0875(12) 0.0027(4) 0.1686(4) 0.222(5) Uani 1 1 d .
H46A H -0.1314 0.0362 0.1458 0.266 Uiso 1 1 calc R
H46B H -0.1293 -0.0324 0.1483 0.266 Uiso 1 1 calc R
C47 C 0.0651(10) 0.0030(4) 0.1552(5) 0.217(4) Uani 1 1 d .
H47A H 0.0738 0.0022 0.1075 0.326 Uiso 1 1 calc R
H47B H 0.1095 -0.0309 0.1757 0.326 Uiso 1 1 calc R
H47C H 0.1079 0.0379 0.1740 0.326 Uiso 1 1 calc R

loop_
_atom_site_aniso_label
_atom_site_aniso_U_11
_atom_site_aniso_U_22
_atom_site_aniso_U_33
_atom_site_aniso_U_23
_atom_site_aniso_U_13
_atom_site_aniso_U_12
Ru1 0.02332(8) 0.03820(10) 0.02267(8) -0.00008(7) 0.00024(6) 0.00105(7)
P1 0.0255(3) 0.0380(3) 0.0247(3) 0.0000(2) 0.0020(2) 0.0002(2)
O1 0.0323(8) 0.0433(9) 0.0328(8) -0.0010(7) -0.0012(7) 0.0051(7)
N1 0.0298(9) 0.0314(10) 0.0308(10) 0.0003(8) -0.0006(7) 0.0048(8)
N2 0.0395(11) 0.0399(11) 0.0317(10) -0.0017(9) -0.0053(8) 0.0019(9)
B1 0.0362(14) 0.073(2) 0.0261(13) 0.0015(13) 0.0048(11) 0.0046(14)
N3 0.0301(9) 0.0440(11) 0.0272(9) 0.0026(8) -0.0005(7) -0.0010(8)
N4 0.0345(10) 0.0638(14) 0.0271(10) 0.0078(10) 0.0007(8) 0.0017(10)
N5 0.0299(9) 0.0504(12) 0.0305(10) -0.0059(9) 0.0014(8) 0.0015(9)
N6 0.0346(10) 0.0662(14) 0.0272(10) -0.0089(10) 0.0016(8) 0.0051(10)
N7 0.0282(9) 0.0486(12) 0.0317(10) 0.0041(9) 0.0020(8) -0.0014(9)
N8 0.0337(10) 0.0594(14) 0.0349(10) 0.0078(10) 0.0079(8) 0.0016(10)
C1 0.0260(10) 0.0452(13) 0.0270(11) 0.0029(10) 0.0028(8) 0.0012(9)
C2 0.0328(11) 0.0391(12) 0.0287(11) 0.0007(9) 0.0041(9) -0.0032(10)
C3 0.0310(11) 0.0475(13) 0.0290(11) 0.0040(10) 0.0004(9) 0.0043(10)
C4 0.0461(15) 0.0553(17) 0.0489(15) -0.0058(13) -0.0097(12) 0.0087(13)
C5 0.070(2) 0.0509(17) 0.068(2) -0.0083(15) -0.0144(17) 0.0211(15)
C6 0.0559(17) 0.0655(19) 0.0599(18) 0.0049(15) -0.0143(15) 0.0245(15)
C7 0.0470(15) 0.0659(19) 0.0566(17) 0.0019(15) -0.0182(13) 0.0092(14)
C8 0.0439(14) 0.0510(15) 0.0434(14) 0.0005(12) -0.0086(12) 0.0026(12)
C9 0.0504(14) 0.0367(12) 0.0291(11) 0.0032(10) 0.0055(10) -0.0054(11)
C10 0.0561(16) 0.0540(16) 0.0373(13) -0.0057(12) -0.0013(12) -0.0108(13)
C11 0.093(2) 0.0624(19) 0.0489(17) -0.0075(15) -0.0090(17) -0.0291(19)
C12 0.127(3) 0.0428(17) 0.058(2) -0.0070(15) 0.002(2) -0.006(2)
C13 0.104(3) 0.0438(17) 0.079(2) -0.0077(17) 0.004(2) 0.0155(18)
C14 0.0676(19) 0.0446(16) 0.0597(18) -0.0034(14) -0.0054(15) 0.0075(14)
C15 0.0340(12) 0.0508(15) 0.0378(13) 0.0075(11) 0.0014(10) 0.0034(11)
C16 0.0433(14) 0.0685(19) 0.0465(15) 0.0183(14) -0.0051(12) 0.0106(14)
C17 0.0399(14) 0.078(2) 0.0345(13) 0.0166(13) -0.0059(11) 0.0021(14)
C18 0.0448(14) 0.0473(15) 0.0560(17) -0.0104(13) 0.0046(13) 0.0017(12)
C19 0.0581(18) 0.0660(19) 0.070(2) -0.0360(17) 0.0059(15) 0.0058(15)
C20 0.0469(15) 0.077(2) 0.0408(14) -0.0217(14) 0.0013(12) 0.0065(15)
C21 0.0323(12) 0.0616(17) 0.0487(15) 0.0076(13) -0.0018(11) -0.0052(12)
C22 0.0317(13) 0.083(2) 0.074(2) 0.0185(18) 0.0056(14) -0.0139(14)
C23 0.0400(14) 0.079(2) 0.0506(16) 0.0178(15) 0.0161(12) 0.0004(14)
C24 0.0388(12) 0.0399(13) 0.0376(12) 0.0055(10) 0.0111(10) 0.0044(10)
C25 0.0473(14) 0.0504(16) 0.0442(14) 0.0095(12) 0.0058(12) 0.0049(12)
C26 0.0656(19) 0.069(2) 0.0571(18) 0.0223(16) 0.0074(15) 0.0175(17)
C27 0.088(3) 0.0524(19) 0.090(3) 0.0242(18) 0.012(2) 0.0191(18)
C28 0.104(3) 0.0418(18) 0.096(3) 0.0035(19) -0.001(2) -0.0057(19)
C29 0.070(2) 0.0472(16) 0.0609(19) 0.0010(15) -0.0021(16) 0.0010(15)
C30 0.0311(11) 0.0431(13) 0.0308(11) 0.0004(10) 0.0079(9) -0.0027(10)
C31 0.0350(13) 0.0718(19) 0.0377(13) -0.0065(13) -0.0001(11) 0.0085(13)
C32 0.0538(17) 0.085(2) 0.0393(14) -0.0188(15) 0.0055(13) -0.0016(16)
C33 0.0553(17) 0.0592(18) 0.0629(18) -0.0199(15) 0.0189(14) -0.0003(14)
C34 0.0536(16) 0.0463(15) 0.0587(17) -0.0014(13) 0.0126(14) 0.0123(13)
C35 0.0429(13) 0.0498(15) 0.0363(13) 0.0010(11) 0.0041(11) 0.0063(12)
C36 0.0279(11) 0.0408(13) 0.0328(11) -0.0035(10) 0.0003(9) -0.0016(9)
C37 0.0360(13) 0.0632(18) 0.0471(15) -0.0067(13) 0.0089(11) -0.0092(12)
C38 0.0314(13) 0.074(2) 0.070(2) -0.0102(17) 0.0057(13) -0.0109(13)
C39 0.0395(14) 0.071(2) 0.0618(18) -0.0091(16) -0.0167(13) -0.0050(14)
C40 0.0500(15) 0.0637(18) 0.0384(14) -0.0038(13) -0.0094(12) -0.0060(14)
C41 0.0335(12) 0.0521(15) 0.0364(12) -0.0035(11) 0.0010(10) -0.0040(11)
C42 0.183(8) 0.198(8) 0.257(11) -0.080(8) -0.017(8) -0.008(7)
C43 0.196(8) 0.300(12) 0.214(9) 0.093(8) -0.103(7) -0.094(8)
C44 0.207(8) 0.166(7) 0.220(9) 0.058(7) -0.094(7) -0.022(6)
C45 0.228(9) 0.145(6) 0.145(6) -0.007(5) -0.031(6) 0.010(6)
C46 0.345(14) 0.202(9) 0.120(6) 0.006(6) 0.029(8) 0.078(9)
C47 0.302(11) 0.133(6) 0.232(9) 0.017(6) 0.123(9) -0.012(7)

loop_
_atom_type_symbol
_atom_type_description
_atom_type_scat_dispersion_real
_atom_type_scat_dispersion_imag
_atom_type_scat_source
C C 0.0033 0.0016 'International Tables Vol C Tables 4.2.6.8 and 6.1.1.4'
H H 0.0000 0.0000 'International Tables Vol C Tables 4.2.6.8 and 6.1.1.4'
B B 0.0013 0.0007 'International Tables Vol C Tables 4.2.6.8 and 6.1.1.4'
N N 0.0061 0.0033 'International Tables Vol C Tables 4.2.6.8 and 6.1.1.4'
O O 0.0106 0.0060 'International Tables Vol C Tables 4.2.6.8 and 6.1.1.4'
P P 0.1023 0.0942 'International Tables Vol C Tables 4.2.6.8 and 6.1.1.4'
Ru Ru -1.2594 0.8363 'International Tables Vol C Tables 4.2.6.8 and 6.1.1.4'

loop_
_geom_angle_atom_site_label_1
_geom_angle_atom_site_label_2
_geom_angle_atom_site_label_3
_geom_angle
N1 Ru1 O1 87.59(7)
N1 Ru1 N3 92.92(8)
O1 Ru1 N3 172.39(7)
N1 Ru1 N5 171.69(8)
O1 Ru1 N5 89.35(7)
N3 Ru1 N5 89.10(8)
N1 Ru1 N7 86.71(8)
O1 Ru1 N7 87.26(7)
N3 Ru1 N7 85.20(8)
N5 Ru1 N7 85.43(8)
N1 Ru1 P1 93.58(6)
O1 Ru1 P1 93.36(5)
N3 Ru1 P1 94.18(6)
N5 Ru1 P1 94.31(6)
N7 Ru1 P1 179.32(6)
C36 P1 C30 101.69(11)
C36 P1 C24 101.21(12)
C30 P1 C24 105.95(11)
C36 P1 Ru1 118.29(8)
C30 P1 Ru1 112.71(8)
C24 P1 Ru1 115.25(8)
C1 O1 Ru1 125.22(16)
C2 N1 Ru1 127.16(17)
C2 N1 H1N 110.9
Ru1 N1 H1N 121.9
C1 N2 C2 123.7(2)
N6 B1 N8 107.7(2)
N6 B1 N4 109.2(2)
N8 B1 N4 108.3(2)
N6 B1 H1 112.3
N8 B1 H1 112.0
N4 B1 H1 107.2
C15 N3 N4 106.42(19)
C15 N3 Ru1 135.33(17)
N4 N3 Ru1 118.25(15)
C17 N4 N3 109.5(2)
C17 N4 B1 130.1(2)
N3 N4 B1 120.2(2)
C18 N5 N6 106.5(2)
C18 N5 Ru1 134.66(19)
N6 N5 Ru1 118.54(17)
C20 N6 N5 109.9(2)
C20 N6 B1 129.7(2)
N5 N6 B1 120.0(2)
C21 N7 N8 106.5(2)
C21 N7 Ru1 134.68(18)
N8 N7 Ru1 118.80(15)
C23 N8 N7 109.4(2)
C23 N8 B1 132.0(2)
N7 N8 B1 118.5(2)
O1 C1 N2 129.4(2)
O1 C1 C3 114.8(2)
N2 C1 C3 115.8(2)
N1 C2 N2 126.6(2)
N1 C2 C9 119.3(2)
N2 C2 C9 114.1(2)
C4 C3 C8 118.7(2)
C4 C3 C1 120.2(2)
C8 C3 C1 121.0(2)
C3 C4 C5 120.5(3)
C3 C4 H4A 119.8
C5 C4 H4A 119.8
C6 C5 C4 120.4(3)
C6 C5 H5A 119.8
C4 C5 H5A 119.8
C5 C6 C7 119.6(3)
C5 C6 H6A 120.2
C7 C6 H6A 120.2
C6 C7 C8 120.5(3)
C6 C7 H7A 119.7
C8 C7 H7A 119.7
C7 C8 C3 120.3(3)
C7 C8 H8A 119.8
C3 C8 H8A 119.8
C14 C9 C10 117.9(3)
C14 C9 C2 121.7(2)
C10 C9 C2 120.4(2)
C11 C10 C9 120.7(3)
C11 C10 H10A 119.6
C9 C10 H10A 119.6
C12 C11 C10 120.1(3)
C12 C11 H11A 119.9
C10 C11 H11A 119.9
C13 C12 C11 120.1(3)
C13 C12 H12A 120.0
C11 C12 H12A 120.0
C12 C13 C14 120.2(4)
C12 C13 H13A 119.9
C14 C13 H13A 119.9
C13 C14 C9 121.0(3)
C13 C14 H14A 119.5
C9 C14 H14A 119.5
N3 C15 C16 110.3(2)
N3 C15 H15A 124.9
C16 C15 H15A 124.9
C17 C16 C15 105.1(2)
C17 C16 H16A 127.5
C15 C16 H16A 127.5
N4 C17 C16 108.7(2)
N4 C17 H17A 125.7
C16 C17 H17A 125.7
N5 C18 C19 109.8(3)
N5 C18 H18A 125.1
C19 C18 H18A 125.1
C20 C19 C18 105.8(3)
C20 C19 H19A 127.1
C18 C19 H19A 127.1
N6 C20 C19 108.1(3)
N6 C20 H20A 125.9
C19 C20 H20A 125.9
N7 C21 C22 110.6(3)
N7 C21 H21A 124.7
C22 C21 H21A 124.7
C23 C22 C21 104.9(3)
C23 C22 H22A 127.5
C21 C22 H22A 127.5
N8 C23 C22 108.6(3)
N8 C23 H23A 125.7
C22 C23 H23A 125.7
C29 C24 C25 117.4(3)
C29 C24 P1 121.4(2)
C25 C24 P1 120.9(2)
C26 C25 C24 121.3(3)
C26 C25 H25A 119.4
C24 C25 H25A 119.4
C27 C26 C25 120.1(3)
C27 C26 H26A 119.9
C25 C26 H26A 119.9
C26 C27 C28 119.7(3)
C26 C27 H27A 120.2
C28 C27 H27A 120.2
C27 C28 C29 120.2(4)
C27 C28 H28A 119.9
C29 C28 H28A 119.9
C24 C29 C28 121.3(3)
C24 C29 H29A 119.3
C28 C29 H29A 119.3
C31 C30 C35 117.1(2)
C31 C30 P1 122.5(2)
C35 C30 P1 119.93(19)
C30 C31 C32 121.0(3)
C30 C31 H31A 119.5
C32 C31 H31A 119.5
C33 C32 C31 120.6(3)
C33 C32 H32A 119.7
C31 C32 H32A 119.7
C32 C33 C34 119.7(3)
C32 C33 H33A 120.1
C34 C33 H33A 120.1
C33 C34 C35 120.0(3)
C33 C34 H34A 120.0
C35 C34 H34A 120.0
C34 C35 C30 121.6(3)
C34 C35 H35A 119.2
C30 C35 H35A 119.2
C41 C36 C37 118.3(2)
C41 C36 P1 120.89(18)
C37 C36 P1 120.75(19)
C38 C37 C36 120.6(3)
C38 C37 H37A 119.7
C36 C37 H37A 119.7
C39 C38 C37 120.3(3)
C39 C38 H38A 119.8
C37 C38 H38A 119.8
C40 C39 C38 120.0(3)
C40 C39 H39A 120.0
C38 C39 H39A 120.0
C39 C40 C41 120.3(3)
C39 C40 H40A 119.9
C41 C40 H40A 119.9
C36 C41 C40 120.4(2)
C36 C41 H41A 119.8
C40 C41 H41A 119.8
C43 C42 H42A 109.5
C43 C42 H42B 109.5
H42A C42 H42B 109.5
C43 C42 H42C 109.5
H42A C42 H42C 109.5
H42B C42 H42C 109.5
C44 C43 C42 110.4(8)
C44 C43 H43A 109.6
C42 C43 H43A 109.6
C44 C43 H43B 109.6
C42 C43 H43B 109.6
H43A C43 H43B 108.1
C43 C44 C45 113.1(8)
C43 C44 H44A 109.0
C45 C44 H44A 109.0
C43 C44 H44B 109.0
C45 C44 H44B 109.0
H44A C44 H44B 107.8
C46 C45 C44 114.1(8)
C46 C45 H45A 108.7
C44 C45 H45A 108.7
C46 C45 H45B 108.7
C44 C45 H45B 108.7
H45A C45 H45B 107.6
C45 C46 C47 116.3(9)
C45 C46 H46A 108.2
C47 C46 H46A 108.2
C45 C46 H46B 108.2
C47 C46 H46B 108.2
H46A C46 H46B 107.4
C46 C47 H47A 109.5
C46 C47 H47B 109.5
H47A C47 H47B 109.5
C46 C47 H47C 109.5
H47A C47 H47C 109.5
H47B C47 H47C 109.5

loop_
_geom_bond_atom_site_label_1
_geom_bond_atom_site_label_2
_geom_bond_distance
Ru1 N1 2.0178(19)
Ru1 O1 2.0461(16)
Ru1 N3 2.0654(19)
Ru1 N5 2.081(2)
Ru1 N7 2.127(2)
Ru1 P1 2.2996(6)
P1 C36 1.836(2)
P1 C30 1.843(2)
P1 C24 1.847(3)
O1 C1 1.276(3)
N1 C2 1.291(3)
N1 H1N 0.6226
N2 C1 1.330(3)
N2 C2 1.359(3)
B1 N6 1.531(4)
B1 N8 1.539(4)
B1 N4 1.543(4)
B1 H1 1.1292
N3 C15 1.322(3)
N3 N4 1.368(3)
N4 C17 1.339(3)
N5 C18 1.326(4)
N5 N6 1.363(3)
N6 C20 1.342(4)
N7 C21 1.322(3)
N7 N8 1.361(3)
N8 C23 1.335(4)
C1 C3 1.505(3)
C2 C9 1.494(3)
C3 C4 1.378(4)
C3 C8 1.390(4)
C4 C5 1.386(4)
C4 H4A 0.9300
C5 C6 1.369(4)
C5 H5A 0.9300
C6 C7 1.373(5)
C6 H6A 0.9300
C7 C8 1.378(4)
C7 H7A 0.9300
C8 H8A 0.9300
C9 C14 1.383(4)
C9 C10 1.389(4)
C10 C11 1.384(4)
C10 H10A 0.9300
C11 C12 1.366(6)
C11 H11A 0.9300
C12 C13 1.363(6)
C12 H12A 0.9300
C13 C14 1.382(5)
C13 H13A 0.9300
C14 H14A 0.9300
C15 C16 1.398(4)
C15 H15A 0.9300
C16 C17 1.361(4)
C16 H16A 0.9300
C17 H17A 0.9300
C18 C19 1.397(4)
C18 H18A 0.9300
C19 C20 1.355(5)
C19 H19A 0.9300
C20 H20A 0.9300
C21 C22 1.382(4)
C21 H21A 0.9300
C22 C23 1.366(5)
C22 H22A 0.9300
C23 H23A 0.9300
C24 C29 1.376(4)
C24 C25 1.395(4)
C25 C26 1.383(4)
C25 H25A 0.9300
C26 C27 1.366(5)
C26 H26A 0.9300
C27 C28 1.373(6)
C27 H27A 0.9300
C28 C29 1.387(5)
C28 H28A 0.9300
C29 H29A 0.9300
C30 C31 1.387(4)
C30 C35 1.391(4)
C31 C32 1.389(4)
C31 H31A 0.9300
C32 C33 1.365(5)
C32 H32A 0.9300
C33 C34 1.368(4)
C33 H33A 0.9300
C34 C35 1.385(4)
C34 H34A 0.9300
C35 H35A 0.9300
C36 C41 1.388(3)
C36 C37 1.393(4)
C37 C38 1.381(4)
C37 H37A 0.9300
C38 C39 1.374(5)
C38 H38A 0.9300
C39 C40 1.365(4)
C39 H39A 0.9300
C40 C41 1.393(4)
C40 H40A 0.9300
C41 H41A 0.9300
C42 C43 1.542(12)
C42 H42A 0.9600
C42 H42B 0.9600
C42 H42C 0.9600
C43 C44 1.327(12)
C43 H43A 0.9700
C43 H43B 0.9700
C44 C45 1.583(12)
C44 H44A 0.9700
C44 H44B 0.9700
C45 C46 1.396(10)
C45 H45A 0.9700
C45 H45B 0.9700
C46 C47 1.526(13)
C46 H46A 0.9700
C46 H46B 0.9700
C47 H47A 0.9600
C47 H47B 0.9600
C47 H47C 0.9600

loop_
_geom_torsion_atom_site_label_1
_geom_torsion_atom_site_label_2
_geom_torsion_atom_site_label_3
_geom_torsion_atom_site_label_4
_geom_torsion
N1 Ru1 P1 C36 -128.52(11)
O1 Ru1 P1 C36 143.69(10)
N3 Ru1 P1 C36 -35.32(11)
N5 Ru1 P1 C36 54.09(11)
N7 Ru1 P1 C36 -13(5)
N1 Ru1 P1 C30 -10.18(10)
O1 Ru1 P1 C30 -97.97(10)
N3 Ru1 P1 C30 83.01(10)
N5 Ru1 P1 C30 172.42(10)
N7 Ru1 P1 C30 105(5)
N1 Ru1 P1 C24 111.62(11)
O1 Ru1 P1 C24 23.82(10)
N3 Ru1 P1 C24 -155.19(11)
N5 Ru1 P1 C24 -65.78(11)
N7 Ru1 P1 C24 -133(5)
N1 Ru1 O1 C1 4.23(19)
N3 Ru1 O1 C1 -89.8(6)
N5 Ru1 O1 C1 -168.04(19)
N7 Ru1 O1 C1 -82.59(19)
P1 Ru1 O1 C1 97.68(18)
O1 Ru1 N1 C2 -5.1(2)
N3 Ru1 N1 C2 167.4(2)
N5 Ru1 N1 C2 63.5(6)
N7 Ru1 N1 C2 82.3(2)
P1 Ru1 N1 C2 -98.3(2)
N1 Ru1 N3 C15 46.5(3)
O1 Ru1 N3 C15 140.1(5)
N5 Ru1 N3 C15 -141.6(3)
N7 Ru1 N3 C15 132.9(3)
P1 Ru1 N3 C15 -47.3(2)
N1 Ru1 N3 N4 -133.45(18)
O1 Ru1 N3 N4 -39.8(7)
N5 Ru1 N3 N4 38.49(18)
N7 Ru1 N3 N4 -47.00(18)
P1 Ru1 N3 N4 132.74(17)
C15 N3 N4 C17 0.7(3)
Ru1 N3 N4 C17 -179.34(19)
C15 N3 N4 B1 -175.2(2)
Ru1 N3 N4 B1 4.7(3)
N6 B1 N4 C17 124.9(3)
N8 B1 N4 C17 -118.1(3)
N6 B1 N4 N3 -60.1(3)
N8 B1 N4 N3 56.9(3)
N1 Ru1 N5 C18 -109.4(6)
O1 Ru1 N5 C18 -41.0(3)
N3 Ru1 N5 C18 146.4(3)
N7 Ru1 N5 C18 -128.3(3)
P1 Ru1 N5 C18 52.3(2)
N1 Ru1 N5 N6 62.9(6)
O1 Ru1 N5 N6 131.28(17)
N3 Ru1 N5 N6 -41.27(17)
N7 Ru1 N5 N6 43.98(17)
P1 Ru1 N5 N6 -135.40(16)
C18 N5 N6 C20 1.0(3)
Ru1 N5 N6 C20 -173.32(17)
C18 N5 N6 B1 174.2(2)
Ru1 N5 N6 B1 -0.1(3)
N8 B1 N6 C20 111.2(3)
N4 B1 N6 C20 -131.5(3)
N8 B1 N6 N5 -60.5(3)
N4 B1 N6 N5 56.9(3)
N1 Ru1 N7 C21 -43.3(3)
O1 Ru1 N7 C21 44.5(3)
N3 Ru1 N7 C21 -136.5(3)
N5 Ru1 N7 C21 134.0(3)
P1 Ru1 N7 C21 -159(13)
N1 Ru1 N7 N8 138.56(19)
O1 Ru1 N7 N8 -133.70(18)
N3 Ru1 N7 N8 45.35(18)
N5 Ru1 N7 N8 -44.13(18)
P1 Ru1 N7 N8 23(6)
C21 N7 N8 C23 -0.3(3)
Ru1 N7 N8 C23 178.4(2)
C21 N7 N8 B1 -178.9(3)
Ru1 N7 N8 B1 -0.2(3)
N6 B1 N8 C23 -118.5(3)
N4 B1 N8 C23 123.5(3)
N6 B1 N8 N7 59.7(3)
N4 B1 N8 N7 -58.3(3)
Ru1 O1 C1 N2 -3.9(4)
Ru1 O1 C1 C3 175.67(15)
C2 N2 C1 O1 2.4(4)
C2 N2 C1 C3 -177.2(2)
Ru1 N1 C2 N2 5.5(4)
Ru1 N1 C2 C9 -172.95(16)
C1 N2 C2 N1 -3.1(4)
C1 N2 C2 C9 175.4(2)
O1 C1 C3 C4 15.1(3)
N2 C1 C3 C4 -165.3(2)
O1 C1 C3 C8 -162.0(2)
N2 C1 C3 C8 17.6(3)
C8 C3 C4 C5 0.7(4)
C1 C3 C4 C5 -176.5(3)
C3 C4 C5 C6 1.0(5)
C4 C5 C6 C7 -1.8(6)
C5 C6 C7 C8 1.0(5)
C6 C7 C8 C3 0.7(5)
C4 C3 C8 C7 -1.5(4)
C1 C3 C8 C7 175.6(3)
N1 C2 C9 C14 -28.5(4)
N2 C2 C9 C14 152.8(3)
N1 C2 C9 C10 151.6(2)
N2 C2 C9 C10 -27.0(3)
C14 C9 C10 C11 1.9(4)
C2 C9 C10 C11 -178.3(3)
C9 C10 C11 C12 -2.0(5)
C10 C11 C12 C13 1.2(6)
C11 C12 C13 C14 -0.3(6)
C12 C13 C14 C9 0.2(6)
C10 C9 C14 C13 -1.0(5)
C2 C9 C14 C13 179.2(3)
N4 N3 C15 C16 -0.5(3)
Ru1 N3 C15 C16 179.6(2)
N3 C15 C16 C17 0.1(3)
N3 N4 C17 C16 -0.7(3)
B1 N4 C17 C16 174.7(3)
C15 C16 C17 N4 0.4(4)
N6 N5 C18 C19 -0.6(3)
Ru1 N5 C18 C19 172.4(2)
N5 C18 C19 C20 -0.1(4)
N5 N6 C20 C19 -1.0(3)
B1 N6 C20 C19 -173.4(3)
C18 C19 C20 N6 0.7(3)
N8 N7 C21 C22 -0.1(3)
Ru1 N7 C21 C22 -178.4(2)
N7 C21 C22 C23 0.4(4)
N7 N8 C23 C22 0.5(4)
B1 N8 C23 C22 178.9(3)
C21 C22 C23 N8 -0.6(4)
C36 P1 C24 C29 -15.1(3)
C30 P1 C24 C29 -120.8(3)
Ru1 P1 C24 C29 113.8(2)
C36 P1 C24 C25 170.8(2)
C30 P1 C24 C25 65.0(2)
Ru1 P1 C24 C25 -60.4(2)
C29 C24 C25 C26 1.0(4)
P1 C24 C25 C26 175.4(2)
C24 C25 C26 C27 -1.1(5)
C25 C26 C27 C28 0.2(6)
C26 C27 C28 C29 0.8(7)
C25 C24 C29 C28 0.0(5)
P1 C24 C29 C28 -174.4(3)
C27 C28 C29 C24 -0.9(6)
C36 P1 C30 C31 -155.9(2)
C24 P1 C30 C31 -50.5(3)
Ru1 P1 C30 C31 76.4(2)
C36 P1 C30 C35 31.9(2)
C24 P1 C30 C35 137.3(2)
Ru1 P1 C30 C35 -95.7(2)
C35 C30 C31 C32 -0.4(4)
P1 C30 C31 C32 -172.8(2)
C30 C31 C32 C33 0.4(5)
C31 C32 C33 C34 -0.2(5)
C32 C33 C34 C35 0.1(5)
C33 C34 C35 C30 -0.2(5)
C31 C30 C35 C34 0.3(4)
P1 C30 C35 C34 172.9(2)
C30 P1 C36 C41 -138.6(2)
C24 P1 C36 C41 112.3(2)
Ru1 P1 C36 C41 -14.6(2)
C30 P1 C36 C37 43.6(2)
C24 P1 C36 C37 -65.5(2)
Ru1 P1 C36 C37 167.6(2)
C41 C36 C37 C38 1.5(4)
P1 C36 C37 C38 179.4(2)
C36 C37 C38 C39 -1.4(5)
C37 C38 C39 C40 0.4(5)
C38 C39 C40 C41 0.5(5)
C37 C36 C41 C40 -0.6(4)
P1 C36 C41 C40 -178.5(2)
C39 C40 C41 C36 -0.3(5)
C42 C43 C44 C45 175.3(7)
C43 C44 C45 C46 167.6(10)
C44 C45 C46 C47 168.8(8)
